data_7717328
loop_
_publ_author_name
'Volk, Niklas'
'Garc&#xed;a Alcaraz, Antonio'
'Balasubramaniam, Selvakumar'
'Heumann, Jannik'
'Schnakenburg, Gregor'
'Espinosa Ferao, Arturo'
'Streubel, Rainer'

_publ_section_title
;
 Oxaphosphiranes: isolable phosphorus-containing epoxide rings.
;
_journal_issue 48
_journal_name_full 'Dalton transactions (Cambridge, England : 2003)'
_journal_page_first 19351
_journal_page_last 19359
_journal_paper_doi 10.1039/d4dt02915a
_journal_volume 53
_journal_year 2024
_chemical_formula_moiety 'C H2 Cl2, C26 H21 F2 O2 P'
_chemical_formula_sum 'C27 H23 Cl2 F2 O2 P'
_chemical_formula_weight 519.32
_chemical_name_systematic NV-515
_space_group_crystal_system triclinic
_space_group_IT_number 2
_space_group_name_Hall '-P 1'
_space_group_name_H-M_alt 'P -1'
_atom_sites_solution_hydrogens mixed
_atom_sites_solution_primary dual
_audit_creation_date 2021-08-23
_audit_creation_method
;
Olex2 1.2
(compiled 2018.05.29 svn.r3508 for OlexSys, GUI svn.r5506)
;
_audit_update_record
;
2024-09-05 deposited with the CCDC.	2024-10-23 downloaded from the CCDC.
;
_cell_angle_alpha 109.434(4)
_cell_angle_beta 102.726(5)
_cell_angle_gamma 98.471(5)
_cell_formula_units_Z 2
_cell_length_a 9.9779(6)
_cell_length_b 10.5830(6)
_cell_length_c 12.6438(7)
_cell_measurement_reflns_used 6084
_cell_measurement_temperature 123
_cell_measurement_theta_max 29.50
_cell_measurement_theta_min 2.62
_cell_volume 1192.30(13)
_computing_molecular_graphics 'Olex2 (Dolomanov et al., 2009)'
_computing_publication_material 'Olex2 (Dolomanov et al., 2009)'
_computing_structure_refinement 'XL (Sheldrick, 2008)'
_computing_structure_solution 'XT (Sheldrick, 2015)'
_diffrn_ambient_temperature 123
_diffrn_detector 'image plate (34 cm diameter)'
_diffrn_detector_area_resol_mean 6.67
_diffrn_detector_type STOE
_diffrn_measured_fraction_theta_full 0.984
_diffrn_measured_fraction_theta_max 0.981
_diffrn_measurement_device '2-circle goniometer'
_diffrn_measurement_device_type 'STOE IPDS-2T'
_diffrn_measurement_method 'rotation method'
_diffrn_radiation_collimation '0.5 mm diameter, monocapillary'
_diffrn_radiation_monochromator 'plane graphite'
_diffrn_radiation_polarisn_norm 0
_diffrn_radiation_type MoK\a
_diffrn_radiation_wavelength 0.71073
_diffrn_reflns_av_R_equivalents 0.0376
_diffrn_reflns_av_unetI/netI 0.0689
_diffrn_reflns_Laue_measured_fraction_full 0.984
_diffrn_reflns_Laue_measured_fraction_max 0.981
_diffrn_reflns_limit_h_max 13
_diffrn_reflns_limit_h_min -12
_diffrn_reflns_limit_k_max 13
_diffrn_reflns_limit_k_min -13
_diffrn_reflns_limit_l_max 16
_diffrn_reflns_limit_l_min -14
_diffrn_reflns_number 10912
_diffrn_reflns_point_group_measured_fraction_full 0.984
_diffrn_reflns_point_group_measured_fraction_max 0.981
_diffrn_reflns_theta_full 25.242
_diffrn_reflns_theta_max 27.998
_diffrn_reflns_theta_min 2.625
_diffrn_source 'sealed X-ray tube, 12 x 0.4 mm long-fine focus'
_diffrn_source_current 40
_diffrn_source_power 2.00
_diffrn_source_voltage 50
_exptl_absorpt_coefficient_mu 0.379
_exptl_absorpt_correction_T_max 0.9312
_exptl_absorpt_correction_T_min 0.8054
_exptl_absorpt_correction_type integration
_exptl_absorpt_process_details
;
STOE LANA, absorption correction by scaling of reflection intensities.
J. Koziskova, F. Hahn, J. Richter, J. Kozisek, "Comparison of different
absorption corrections on the model structure of tetrakis(\m~2~-acetato)-
diaqua-di-copper(II)", Acta Chimica Slovaca, vol. 9, no. 2, 2016, pp. 136 - 140.
Afterwards a spherical absorption correction was performed within STOE LANA.
;
_exptl_crystal_colour 'clear colourless'
_exptl_crystal_colour_lustre clear
_exptl_crystal_colour_primary colourless
_exptl_crystal_density_diffrn 1.447
_exptl_crystal_description plate
_exptl_crystal_F_000 536
_exptl_crystal_size_max 0.3
_exptl_crystal_size_mid 0.25
_exptl_crystal_size_min 0.12
_refine_diff_density_max 0.422
_refine_diff_density_min -0.591
_refine_diff_density_rms 0.056
_refine_ls_extinction_method none
_refine_ls_goodness_of_fit_ref 0.865
_refine_ls_hydrogen_treatment mixed
_refine_ls_matrix_type full
_refine_ls_number_parameters 311
_refine_ls_number_reflns 5646
_refine_ls_number_restraints 0
_refine_ls_restrained_S_all 0.865
_refine_ls_R_factor_all 0.0633
_refine_ls_R_factor_gt 0.0369
_refine_ls_shift/su_max 0.000
_refine_ls_shift/su_mean 0.000
_refine_ls_structure_factor_coef Fsqd
_refine_ls_weighting_details 'w=1/[\s^2^(Fo^2^)+(0.0461P)^2^] where P=(Fo^2^+2Fc^2^)/3'
_refine_ls_weighting_scheme calc
_refine_ls_wR_factor_gt 0.0821
_refine_ls_wR_factor_ref 0.0868
_reflns_Friedel_coverage 0.000
_reflns_number_gt 3748
_reflns_number_total 5646
_reflns_threshold_expression 'I > 2\s(I)'
_cod_data_source_file d4dt02915a2.cif
_cod_data_source_block 10
_cod_depositor_comments 'Adding full bibliography for 7717326--7717330.cif.'
_cod_original_cell_volume 1192.30(12)
_cod_database_code 7717328
_shelx_shelxl_version_number 2017/1
_shelx_space_group_comment
;
The symmetry employed for this shelxl refinement is uniquely defined
by the following loop, which should always be used as a source of
symmetry information in preference to the above space-group names.
They are only intended as comments.
;
_shelx_estimated_absorpt_t_max 0.956
_shelx_estimated_absorpt_t_min 0.895
_olex2_refinement_description
;
1. Fixed Uiso
 At 1.2 times of:
  All C(H) groups, All C(H,H) groups, All P(H) groups
 At 1.5 times of:
  All O(H) groups
2.a Ternary CH refined with riding coordinates:
 C1(H1A)
2.b Secondary CH2 refined with riding coordinates:
 C27(H27A,H27B)
2.c Aromatic/amide H refined with riding coordinates:
 C3(H3), C5(H5), C7(H7), C10(H10), C11(H11), C12(H12), C13(H13), C14(H14),
 C16(H16), C17(H17), C18(H18), C19(H19), C20(H20), C22(H22), C23(H23), C24(H24),
  C25(H25), C26(H26)
2.d Idealised tetrahedral OH refined as rotating group:
 O1(H1)
;
_olex2_submission_special_instructions 'No special instructions were received'

loop_
_space_group_symop_operation_xyz
'x, y, z'
'-x, -y, -z'

loop_
_atom_site_label
_atom_site_type_symbol
_atom_site_fract_x
_atom_site_fract_y
_atom_site_fract_z
_atom_site_U_iso_or_equiv
_atom_site_adp_type
_atom_site_occupancy
_atom_site_site_symmetry_order
_atom_site_calc_flag
_atom_site_refinement_flags_posn
_atom_site_refinement_flags_adp
_atom_site_refinement_flags_occupancy
_atom_site_disorder_assembly
_atom_site_disorder_group
Cl1 Cl 0.23992(7) 0.97726(6) 0.43511(6) 0.04805(17) Uani 1 1 d . . . . .
Cl2 Cl 0.13251(7) 0.95337(7) 0.62480(6) 0.05112(17) Uani 1 1 d . . . . .
C27 C 0.1960(3) 0.8700(2) 0.5076(2) 0.0415(6) Uani 1 1 d . . . . .
H27A H 0.280752 0.839787 0.537643 0.050 Uiso 1 1 calc R . . . .
H27B H 0.122794 0.786781 0.451412 0.050 Uiso 1 1 calc R . . . .
P P 0.17108(5) 0.41237(5) 0.62901(4) 0.01421(10) Uani 1 1 d . . . . .
H H 0.159(2) 0.283(2) 0.5914(16) 0.017 Uiso 1 1 d R . . . .
F1 F 0.00112(12) 0.12602(12) 0.15922(10) 0.0306(3) Uani 1 1 d . . . . .
F2 F 0.47416(13) 0.12551(14) 0.30574(12) 0.0416(3) Uani 1 1 d . . . . .
O1 O 0.23408(13) 0.58560(12) 0.52100(11) 0.0184(3) Uani 1 1 d . . . . .
H1 H 0.146486 0.563803 0.488411 0.028 Uiso 1 1 calc GR . . . .
O2 O 0.03195(13) 0.44993(13) 0.61227(11) 0.0202(3) Uani 1 1 d . . . . .
C1 C 0.27648(18) 0.47198(18) 0.54113(15) 0.0161(3) Uani 1 1 d . . . . .
H1A H 0.378219 0.503832 0.588513 0.019 Uiso 1 1 calc R . . . .
C2 C 0.26318(19) 0.35139(18) 0.43014(15) 0.0177(4) Uani 1 1 d . . . . .
C3 C 0.13457(19) 0.29538(18) 0.34233(15) 0.0198(4) Uani 1 1 d . . . . .
H3 H 0.055299 0.333893 0.349668 0.024 Uiso 1 1 calc R . . . .
C4 C 0.1255(2) 0.1829(2) 0.24477(16) 0.0229(4) Uani 1 1 d . . . . .
C5 C 0.2374(2) 0.1229(2) 0.22923(17) 0.0267(4) Uani 1 1 d . . . . .
H5 H 0.228523 0.044959 0.161075 0.032 Uiso 1 1 calc R . . . .
C6 C 0.3620(2) 0.1823(2) 0.31789(18) 0.0264(4) Uani 1 1 d . . . . .
C7 C 0.3793(2) 0.2952(2) 0.41791(16) 0.0217(4) Uani 1 1 d . . . . .
H7 H 0.467691 0.333591 0.476868 0.026 Uiso 1 1 calc R . . . .
C8 C 0.28022(17) 0.46306(17) 0.78431(14) 0.0149(3) Uani 1 1 d . . . . .
C9 C 0.30007(17) 0.61680(17) 0.85596(15) 0.0152(3) Uani 1 1 d . . . . .
C10 C 0.28880(19) 0.71404(19) 0.80483(16) 0.0205(4) Uani 1 1 d . . . . .
H10 H 0.261655 0.684761 0.721917 0.025 Uiso 1 1 calc R . . . .
C11 C 0.3167(2) 0.85321(19) 0.87346(17) 0.0229(4) Uani 1 1 d . . . . .
H11 H 0.309776 0.918574 0.837331 0.027 Uiso 1 1 calc R . . . .
C12 C 0.35447(19) 0.89726(19) 0.99398(16) 0.0215(4) Uani 1 1 d . . . . .
H12 H 0.372716 0.992611 1.040753 0.026 Uiso 1 1 calc R . . . .
C13 C 0.36566(19) 0.8019(2) 1.04645(16) 0.0219(4) Uani 1 1 d . . . . .
H13 H 0.392289 0.831921 1.129415 0.026 Uiso 1 1 calc R . . . .
C14 C 0.33803(19) 0.66250(19) 0.97798(15) 0.0196(4) Uani 1 1 d . . . . .
H14 H 0.345011 0.597521 1.014517 0.024 Uiso 1 1 calc R . . . .
C15 C 0.19817(18) 0.37551(17) 0.83573(14) 0.0165(3) Uani 1 1 d . . . . .
C16 C 0.06493(19) 0.3947(2) 0.84537(16) 0.0222(4) Uani 1 1 d . . . . .
H16 H 0.026079 0.457994 0.817026 0.027 Uiso 1 1 calc R . . . .
C17 C -0.0114(2) 0.3229(2) 0.89558(18) 0.0286(4) Uani 1 1 d . . . . .
H17 H -0.101514 0.337768 0.901647 0.034 Uiso 1 1 calc R . . . .
C18 C 0.0432(2) 0.2297(2) 0.93695(17) 0.0273(4) Uani 1 1 d . . . . .
H18 H -0.009595 0.179262 0.970157 0.033 Uiso 1 1 calc R . . . .
C19 C 0.1754(2) 0.2110(2) 0.92930(17) 0.0272(4) Uani 1 1 d . . . . .
H19 H 0.213726 0.147634 0.957908 0.033 Uiso 1 1 calc R . . . .
C20 C 0.2530(2) 0.28370(19) 0.88029(16) 0.0208(4) Uani 1 1 d . . . . .
H20 H 0.344477 0.270766 0.877069 0.025 Uiso 1 1 calc R . . . .
C21 C 0.42175(18) 0.42889(18) 0.77016(15) 0.0163(3) Uani 1 1 d . . . . .
C22 C 0.4253(2) 0.29328(19) 0.70734(16) 0.0209(4) Uani 1 1 d . . . . .
H22 H 0.342407 0.221056 0.680881 0.025 Uiso 1 1 calc R . . . .
C23 C 0.5489(2) 0.2633(2) 0.68331(16) 0.0248(4) Uani 1 1 d . . . . .
H23 H 0.549734 0.170954 0.640011 0.030 Uiso 1 1 calc R . . . .
C24 C 0.6708(2) 0.3671(2) 0.72212(17) 0.0271(4) Uani 1 1 d . . . . .
H24 H 0.754812 0.346547 0.704712 0.032 Uiso 1 1 calc R . . . .
C25 C 0.66972(19) 0.5011(2) 0.78636(17) 0.0252(4) Uani 1 1 d . . . . .
H25 H 0.753883 0.572248 0.814619 0.030 Uiso 1 1 calc R . . . .
C26 C 0.54620(18) 0.53211(19) 0.80981(15) 0.0199(4) Uani 1 1 d . . . . .
H26 H 0.546441 0.624676 0.853334 0.024 Uiso 1 1 calc R . . . .

loop_
_atom_site_aniso_label
_atom_site_aniso_U_11
_atom_site_aniso_U_22
_atom_site_aniso_U_33
_atom_site_aniso_U_23
_atom_site_aniso_U_13
_atom_site_aniso_U_12
Cl1 0.0720(4) 0.0409(3) 0.0584(4) 0.0304(3) 0.0426(3) 0.0299(3)
Cl2 0.0590(4) 0.0579(4) 0.0468(4) 0.0283(3) 0.0254(3) 0.0093(3)
C27 0.0471(14) 0.0296(12) 0.0541(15) 0.0209(11) 0.0193(12) 0.0091(11)
P 0.0158(2) 0.0144(2) 0.0126(2) 0.00566(16) 0.00345(17) 0.00371(17)
F1 0.0309(6) 0.0305(6) 0.0197(6) 0.0019(5) 0.0017(5) 0.0027(5)
F2 0.0336(7) 0.0456(8) 0.0483(8) 0.0094(6) 0.0215(6) 0.0227(6)
O1 0.0204(6) 0.0155(6) 0.0187(6) 0.0085(5) 0.0022(5) 0.0026(5)
O2 0.0194(6) 0.0243(7) 0.0181(6) 0.0100(5) 0.0036(5) 0.0069(5)
C1 0.0174(8) 0.0174(8) 0.0148(8) 0.0079(7) 0.0045(7) 0.0043(7)
C2 0.0231(9) 0.0186(9) 0.0165(8) 0.0107(7) 0.0088(7) 0.0051(7)
C3 0.0235(9) 0.0214(9) 0.0181(9) 0.0098(7) 0.0077(7) 0.0079(7)
C4 0.0265(10) 0.0241(10) 0.0173(9) 0.0084(8) 0.0062(8) 0.0023(8)
C5 0.0364(11) 0.0232(10) 0.0231(10) 0.0057(8) 0.0172(9) 0.0084(8)
C6 0.0295(11) 0.0268(10) 0.0316(11) 0.0130(9) 0.0189(9) 0.0123(8)
C7 0.0215(9) 0.0264(10) 0.0227(9) 0.0134(8) 0.0101(7) 0.0066(8)
C8 0.0149(8) 0.0175(8) 0.0141(8) 0.0070(7) 0.0042(7) 0.0062(7)
C9 0.0114(8) 0.0175(8) 0.0158(8) 0.0047(7) 0.0041(6) 0.0039(6)
C10 0.0233(9) 0.0222(9) 0.0159(9) 0.0073(7) 0.0049(7) 0.0057(7)
C11 0.0266(10) 0.0184(9) 0.0248(10) 0.0100(8) 0.0068(8) 0.0054(7)
C12 0.0211(9) 0.0177(9) 0.0214(9) 0.0018(7) 0.0079(7) 0.0032(7)
C13 0.0211(9) 0.0266(10) 0.0154(9) 0.0044(7) 0.0056(7) 0.0056(8)
C14 0.0189(9) 0.0237(9) 0.0175(9) 0.0095(7) 0.0049(7) 0.0053(7)
C15 0.0182(8) 0.0170(8) 0.0125(8) 0.0053(7) 0.0030(7) 0.0019(7)
C16 0.0174(9) 0.0297(10) 0.0230(9) 0.0144(8) 0.0054(7) 0.0062(8)
C17 0.0190(9) 0.0419(12) 0.0264(10) 0.0154(9) 0.0083(8) 0.0029(8)
C18 0.0312(11) 0.0272(10) 0.0215(10) 0.0125(8) 0.0064(8) -0.0041(8)
C19 0.0365(11) 0.0238(10) 0.0240(10) 0.0137(8) 0.0064(9) 0.0074(9)
C20 0.0242(9) 0.0212(9) 0.0192(9) 0.0087(7) 0.0074(7) 0.0073(7)
C21 0.0169(8) 0.0235(9) 0.0138(8) 0.0112(7) 0.0055(7) 0.0088(7)
C22 0.0221(9) 0.0246(9) 0.0194(9) 0.0106(7) 0.0057(7) 0.0102(7)
C23 0.0282(10) 0.0322(11) 0.0193(9) 0.0102(8) 0.0094(8) 0.0180(9)
C24 0.0206(10) 0.0459(13) 0.0231(10) 0.0169(9) 0.0107(8) 0.0170(9)
C25 0.0164(9) 0.0397(12) 0.0243(10) 0.0180(9) 0.0069(8) 0.0053(8)
C26 0.0200(9) 0.0253(10) 0.0174(9) 0.0116(7) 0.0053(7) 0.0060(7)

loop_
_atom_type_symbol
_atom_type_description
_atom_type_scat_dispersion_real
_atom_type_scat_dispersion_imag
_atom_type_scat_source
C C 0.0033 0.0016 'International Tables Vol C Tables 4.2.6.8 and 6.1.1.4'
H H 0.0000 0.0000 'International Tables Vol C Tables 4.2.6.8 and 6.1.1.4'
Cl Cl 0.1484 0.1585 'International Tables Vol C Tables 4.2.6.8 and 6.1.1.4'
F F 0.0171 0.0103 'International Tables Vol C Tables 4.2.6.8 and 6.1.1.4'
O O 0.0106 0.0060 'International Tables Vol C Tables 4.2.6.8 and 6.1.1.4'
P P 0.1023 0.0942 'International Tables Vol C Tables 4.2.6.8 and 6.1.1.4'

loop_
_geom_angle_atom_site_label_1
_geom_angle_atom_site_label_2
_geom_angle_atom_site_label_3
_geom_angle
_geom_angle_site_symmetry_1
_geom_angle_site_symmetry_3
_geom_angle_publ_flag
Cl1 C27 Cl2 111.99(12) . . ?
Cl1 C27 H27A 109.2 . . ?
Cl1 C27 H27B 109.2 . . ?
Cl2 C27 H27A 109.2 . . ?
Cl2 C27 H27B 109.2 . . ?
H27A C27 H27B 107.9 . . ?
O2 P H 113.0(8) . . ?
O2 P C1 111.08(7) . . ?
O2 P C8 116.34(7) . . ?
C1 P H 103.6(9) . . ?
C8 P H 100.2(8) . . ?
C8 P C1 111.41(8) . . ?
C1 O1 H1 109.5 . . ?
P C1 H1A 107.9 . . ?
O1 C1 P 109.91(11) . . ?
O1 C1 H1A 107.9 . . ?
O1 C1 C2 113.77(14) . . ?
C2 C1 P 109.32(12) . . ?
C2 C1 H1A 107.9 . . ?
C3 C2 C1 120.00(15) . . ?
C7 C2 C1 119.52(16) . . ?
C7 C2 C3 120.47(16) . . ?
C2 C3 H3 120.9 . . ?
C4 C3 C2 118.17(16) . . ?
C4 C3 H3 120.9 . . ?
F1 C4 C3 119.05(16) . . ?
F1 C4 C5 117.54(16) . . ?
C3 C4 C5 123.42(18) . . ?
C4 C5 H5 121.9 . . ?
C6 C5 C4 116.21(17) . . ?
C6 C5 H5 121.9 . . ?
F2 C6 C5 117.79(17) . . ?
F2 C6 C7 118.52(18) . . ?
C5 C6 C7 123.69(17) . . ?
C2 C7 H7 121.0 . . ?
C6 C7 C2 118.04(18) . . ?
C6 C7 H7 121.0 . . ?
C9 C8 P 111.70(11) . . ?
C9 C8 C15 109.71(13) . . ?
C9 C8 C21 111.51(14) . . ?
C15 C8 P 105.89(11) . . ?
C15 C8 C21 114.95(14) . . ?
C21 C8 P 102.78(11) . . ?
C10 C9 C8 122.75(15) . . ?
C10 C9 C14 118.40(16) . . ?
C14 C9 C8 118.77(15) . . ?
C9 C10 H10 119.6 . . ?
C11 C10 C9 120.77(16) . . ?
C11 C10 H10 119.6 . . ?
C10 C11 H11 119.8 . . ?
C12 C11 C10 120.34(17) . . ?
C12 C11 H11 119.8 . . ?
C11 C12 H12 120.1 . . ?
C11 C12 C13 119.72(17) . . ?
C13 C12 H12 120.1 . . ?
C12 C13 H13 120.0 . . ?
C12 C13 C14 120.08(17) . . ?
C14 C13 H13 120.0 . . ?
C9 C14 H14 119.7 . . ?
C13 C14 C9 120.68(17) . . ?
C13 C14 H14 119.7 . . ?
C16 C15 C8 118.56(15) . . ?
C20 C15 C8 123.48(15) . . ?
C20 C15 C16 117.83(17) . . ?
C15 C16 H16 119.4 . . ?
C17 C16 C15 121.17(17) . . ?
C17 C16 H16 119.4 . . ?
C16 C17 H17 119.9 . . ?
C18 C17 C16 120.26(18) . . ?
C18 C17 H17 119.9 . . ?
C17 C18 H18 120.4 . . ?
C19 C18 C17 119.18(19) . . ?
C19 C18 H18 120.4 . . ?
C18 C19 H19 119.6 . . ?
C18 C19 C20 120.80(18) . . ?
C20 C19 H19 119.6 . . ?
C15 C20 H20 119.6 . . ?
C19 C20 C15 120.74(17) . . ?
C19 C20 H20 119.6 . . ?
C22 C21 C8 120.02(16) . . ?
C26 C21 C8 121.56(15) . . ?
C26 C21 C22 118.19(15) . . ?
C21 C22 H22 119.7 . . ?
C23 C22 C21 120.69(18) . . ?
C23 C22 H22 119.7 . . ?
C22 C23 H23 119.9 . . ?
C24 C23 C22 120.30(18) . . ?
C24 C23 H23 119.9 . . ?
C23 C24 H24 120.1 . . ?
C23 C24 C25 119.71(17) . . ?
C25 C24 H24 120.1 . . ?
C24 C25 H25 119.8 . . ?
C24 C25 C26 120.32(19) . . ?
C26 C25 H25 119.8 . . ?
C21 C26 H26 119.6 . . ?
C25 C26 C21 120.78(18) . . ?
C25 C26 H26 119.6 . . ?

loop_
_geom_bond_atom_site_label_1
_geom_bond_atom_site_label_2
_geom_bond_distance
_geom_bond_site_symmetry_2
_geom_bond_publ_flag
Cl1 C27 1.745(2) . ?
Cl2 C27 1.756(3) . ?
C27 H27A 0.9900 . ?
C27 H27B 0.9900 . ?
P H 1.268(19) . ?
P O2 1.4895(12) . ?
P C1 1.8774(18) . ?
P C8 1.8746(17) . ?
F1 C4 1.352(2) . ?
F2 C6 1.359(2) . ?
O1 H1 0.8400 . ?
O1 C1 1.413(2) . ?
C1 H1A 1.0000 . ?
C1 C2 1.514(2) . ?
C2 C3 1.393(3) . ?
C2 C7 1.393(2) . ?
C3 H3 0.9500 . ?
C3 C4 1.375(3) . ?
C4 C5 1.382(3) . ?
C5 H5 0.9500 . ?
C5 C6 1.373(3) . ?
C6 C7 1.377(3) . ?
C7 H7 0.9500 . ?
C8 C9 1.534(2) . ?
C8 C15 1.537(2) . ?
C8 C21 1.541(2) . ?
C9 C10 1.391(2) . ?
C9 C14 1.396(2) . ?
C10 H10 0.9500 . ?
C10 C11 1.386(3) . ?
C11 H11 0.9500 . ?
C11 C12 1.380(3) . ?
C12 H12 0.9500 . ?
C12 C13 1.385(3) . ?
C13 H13 0.9500 . ?
C13 C14 1.388(3) . ?
C14 H14 0.9500 . ?
C15 C16 1.399(2) . ?
C15 C20 1.395(2) . ?
C16 H16 0.9500 . ?
C16 C17 1.387(3) . ?
C17 H17 0.9500 . ?
C17 C18 1.386(3) . ?
C18 H18 0.9500 . ?
C18 C19 1.382(3) . ?
C19 H19 0.9500 . ?
C19 C20 1.389(3) . ?
C20 H20 0.9500 . ?
C21 C22 1.400(2) . ?
C21 C26 1.396(3) . ?
C22 H22 0.9500 . ?
C22 C23 1.389(3) . ?
C23 H23 0.9500 . ?
C23 C24 1.382(3) . ?
C24 H24 0.9500 . ?
C24 C25 1.382(3) . ?
C25 H25 0.9500 . ?
C25 C26 1.389(3) . ?
C26 H26 0.9500 . ?
